data_2021690
loop_
_publ_author_name
'Wang, Xia'
'Ling, Ning'
'Li, Hanbing'
'Xiao, Xiaohe'
'Zhang, Yawen'

_publ_section_title
;
 Synthesis, crystal structure and biological properties of Cd and Zn
 coordination polymers based on a flexible tripodal ligand
;
_journal_coeditor_code FN3312
_journal_issue 7
_journal_name_full 'Acta Crystallographica Section C'
_journal_page_first
;
;
_journal_paper_doi 10.1107/S2053229619008714
_journal_volume 75
_journal_year 2019
_chemical_formula_iupac '[Cd3 (S C N)6 (C18 H21 N9)4], 3.5H2 O'
_chemical_formula_moiety 'C78 H84 Cd3 N42 S8, 3.5(H2 O)'
_chemical_formula_sum 'C78 H91 Cd3 N42 O3.5 S6'
_chemical_formula_weight 2202.48
_chemical_name_systematic
'Poly[[hexathiocyanatotetrakis{\m~3~-2,4,6-trimethyl-1,3,5-tris[(triazol-1-yl)methyl]benzene}tricadmium(II)] 3.5-hydrate]'
_space_group_crystal_system monoclinic
_space_group_IT_number 15
_space_group_name_Hall '-C 2yc'
_space_group_name_H-M_alt 'C 1 2/c 1'
_symmetry_space_group_name_Hall '-C 2yc'
_symmetry_space_group_name_H-M 'C 1 2/c 1'
_atom_sites_solution_hydrogens mixed
_atom_sites_solution_primary direct
_audit_creation_method
;
Olex2 1.2
(compiled 2017.03.28 svn.r3405 for OlexSys, GUI svn.r5337)
;
_cell_angle_alpha 90
_cell_angle_beta 90.4848(12)
_cell_angle_gamma 90
_cell_formula_units_Z 4
_cell_length_a 24.1578(3)
_cell_length_b 16.1342(3)
_cell_length_c 24.0155(4)
_cell_measurement_reflns_used 7118
_cell_measurement_temperature 293(2)
_cell_measurement_theta_max 70.8880
_cell_measurement_theta_min 3.6730
_cell_volume 9360.1(3)
_computing_cell_refinement
;
CrysAlis PRO (Agilent, 2014)
;
_computing_data_collection
;
CrysAlis PRO (Agilent, 2014)
;
_computing_data_reduction
;
CrysAlis PRO (Agilent, 2014)
;
_computing_molecular_graphics
;
<i>OLEX2</i> (Dolomanov <i>et al.</i>,  2009)
;
_computing_publication_material
;
<i>OLEX2</i> (Dolomanov <i>et al.</i>,  2009)
;
_computing_structure_refinement
;
SHELXL2018 (Sheldrick, 2015)
;
_computing_structure_solution
;
SHELXS97 (Sheldrick, 2008)
;
_diffrn_ambient_temperature 293(2)
_diffrn_detector 'CCD plate'
_diffrn_detector_area_resol_mean 16.2312
_diffrn_measured_fraction_theta_full 0.995
_diffrn_measured_fraction_theta_max 0.995
_diffrn_measurement_device 'four-circle diffractometer'
_diffrn_measurement_device_type 'Agilent Xcalibur Eos Gemini'
_diffrn_measurement_method '\w scans'
_diffrn_radiation_monochromator graphite
_diffrn_radiation_probe x-ray
_diffrn_radiation_type CuK\a
_diffrn_radiation_wavelength 1.54184
_diffrn_reflns_av_R_equivalents 0.0352
_diffrn_reflns_av_unetI/netI 0.0434
_diffrn_reflns_limit_h_max 17
_diffrn_reflns_limit_h_min -28
_diffrn_reflns_limit_k_max 18
_diffrn_reflns_limit_k_min -19
_diffrn_reflns_limit_l_max 28
_diffrn_reflns_limit_l_min -28
_diffrn_reflns_number 19725
_diffrn_reflns_theta_full 67.077
_diffrn_reflns_theta_max 67.077
_diffrn_reflns_theta_min 3.659
_diffrn_source 'Enhance (Cu) X-ray Source'
_exptl_absorpt_coefficient_mu 7.253
_exptl_absorpt_correction_T_max 0.515
_exptl_absorpt_correction_T_min 0.269
_exptl_absorpt_correction_type gaussian
_exptl_absorpt_process_details
;
(CrysAlis PRO; Agilent, 2014)
;
_exptl_crystal_colour colourless
_exptl_crystal_density_diffrn 1.563
_exptl_crystal_description prism
_exptl_crystal_F_000 4484
_exptl_crystal_size_max 0.3384
_exptl_crystal_size_mid 0.1933
_exptl_crystal_size_min 0.1611
_refine_diff_density_max 0.590
_refine_diff_density_min -0.620
_refine_ls_extinction_method none
_refine_ls_goodness_of_fit_ref 1.026
_refine_ls_hydrogen_treatment mixed
_refine_ls_matrix_type full
_refine_ls_number_parameters 620
_refine_ls_number_reflns 8329
_refine_ls_number_restraints 8
_refine_ls_restrained_S_all 1.026
_refine_ls_R_factor_all 0.0491
_refine_ls_R_factor_gt 0.0397
_refine_ls_shift/su_max 0.001
_refine_ls_shift/su_mean 0.000
_refine_ls_structure_factor_coef Fsqd
_refine_ls_weighting_details 'w=1/[\s^2^(Fo^2^)+(0.0626P)^2^+7.2542P] where P=(Fo^2^+2Fc^2^)/3'
_refine_ls_weighting_scheme calc
_refine_ls_wR_factor_gt 0.1050
_refine_ls_wR_factor_ref 0.1138
_reflns_number_gt 6979
_reflns_number_total 8329
_reflns_threshold_expression 'I > 2\s(I)'
_cod_data_source_file fn3312sup1.cif
_cod_data_source_block polymer1
_cod_original_cell_volume 9360.1(2)
_cod_original_formula_sum 'C78 H91 Cd3 N42 O3.50 S6'
_cod_database_code 2021690
_shelx_space_group_comment
;
The symmetry employed for this shelxl refinement is uniquely defined
by the following loop, which should always be used as a source of
symmetry information in preference to the above space-group names.
They are only intended as comments.
;

loop_
_space_group_symop_operation_xyz
'x, y, z'
'-x, y, -z+1/2'
'x+1/2, y+1/2, z'
'-x+1/2, y+1/2, -z+1/2'
'-x, -y, -z'
'x, -y, z-1/2'
'-x+1/2, -y+1/2, -z'
'x+1/2, -y+1/2, z-1/2'

loop_
_atom_site_type_symbol
_atom_site_label
_atom_site_fract_x
_atom_site_fract_y
_atom_site_fract_z
_atom_site_U_iso_or_equiv
_atom_site_adp_type
_atom_site_calc_flag
_atom_site_occupancy
C C1 0.41401(14) 0.3418(2) 0.52200(14) 0.0283(7) Uani d 1
C C2 0.38374(14) 0.2799(2) 0.54951(15) 0.0317(8) Uani d 1
C C3 0.39925(14) 0.1976(2) 0.54347(15) 0.0328(8) Uani d 1
C C4 0.44136(14) 0.1750(2) 0.50650(15) 0.0318(7) Uani d 1
C C5 0.47105(13) 0.2375(2) 0.47901(14) 0.0285(7) Uani d 1
C C6 0.45892(13) 0.3211(2) 0.48811(14) 0.0287(7) Uani d 1
C C7 0.39712(15) 0.4314(2) 0.52994(15) 0.0331(8) Uani d 1
H H7A 0.415918 0.465611 0.502788 0.040 Uiso calc 1
H H7B 0.357590 0.436721 0.523478 0.040 Uiso calc 1
C C8 0.49399(17) 0.3890(3) 0.46282(19) 0.0473(10) Uani d 1
H H8A 0.527930 0.365670 0.449415 0.071 Uiso calc 1
H H8B 0.502128 0.430123 0.490580 0.071 Uiso calc 1
H H8C 0.474146 0.414157 0.432429 0.071 Uiso calc 1
C C9 0.51573(15) 0.2144(3) 0.43781(17) 0.0376(8) Uani d 1
H H9A 0.504648 0.164176 0.418496 0.045 Uiso calc 1
H H9B 0.518642 0.258144 0.410291 0.045 Uiso calc 1
C C10 0.45306(19) 0.0843(3) 0.4962(2) 0.0534(11) Uani d 1
H H10A 0.480595 0.078988 0.467830 0.080 Uiso calc 1
H H10B 0.419657 0.057079 0.484255 0.080 Uiso calc 1
H H10C 0.466346 0.059062 0.529970 0.080 Uiso calc 1
C C11 0.37213(15) 0.1319(3) 0.57911(16) 0.0406(9) Uani d 1
H H11A 0.334768 0.149055 0.588080 0.049 Uiso calc 1
H H11B 0.369863 0.080344 0.558427 0.049 Uiso calc 1
C C12 0.33527(17) 0.3039(3) 0.58570(18) 0.0476(10) Uani d 1
H H12A 0.344168 0.292563 0.623986 0.071 Uiso calc 1
H H12B 0.303269 0.272310 0.574816 0.071 Uiso calc 1
H H12C 0.327630 0.361892 0.581242 0.071 Uiso calc 1
C C13 0.4079(2) 0.5367(3) 0.65656(18) 0.0497(11) Uani d 1
H H13 0.398809 0.579412 0.680825 0.060 Uiso calc 1
C C14 0.44403(16) 0.4290(3) 0.62488(16) 0.0397(9) Uani d 1
H H14 0.464997 0.381186 0.620465 0.048 Uiso calc 1
C C15 0.44062(18) 0.1460(3) 0.70739(19) 0.0525(11) Uani d 1
H H15 0.451358 0.173551 0.739733 0.063 Uiso calc 1
C C16 0.43274(18) 0.0532(3) 0.64660(19) 0.0493(10) Uani d 1
H H16 0.435531 0.004111 0.626524 0.059 Uiso calc 1
C C17 0.63332(17) 0.1446(3) 0.5103(3) 0.0629(14) Uani d 1
H H17 0.652739 0.107476 0.532776 0.075 Uiso calc 1
C C18 0.61560(16) 0.2470(3) 0.46205(17) 0.0406(9) Uani d 1
H H18 0.618139 0.297563 0.443706 0.049 Uiso calc 1
C C19 0.70493(15) 0.6960(2) 0.64801(15) 0.0322(8) Uani d 1
C C20 0.74185(15) 0.6692(2) 0.68974(15) 0.0323(7) Uani d 1
C C21 0.77025(14) 0.7286(2) 0.72147(14) 0.0285(7) Uani d 1
C C22 0.76264(14) 0.8131(2) 0.71178(14) 0.0301(7) Uani d 1
C C23 0.72779(13) 0.8386(2) 0.66761(15) 0.0294(7) Uani d 1
C C24 0.69914(14) 0.7796(2) 0.63555(15) 0.0315(7) Uani d 1
C C25 0.66747(16) 0.6334(3) 0.61929(16) 0.0387(8) Uani d 1
H H25A 0.657790 0.653112 0.582323 0.046 Uiso calc 1
H H25B 0.686887 0.581093 0.615436 0.046 Uiso calc 1
C C26 0.7504(2) 0.5779(3) 0.6996(2) 0.0534(11) Uani d 1
H H26A 0.722404 0.557659 0.724209 0.080 Uiso calc 1
H H26B 0.786269 0.569013 0.716032 0.080 Uiso calc 1
H H26C 0.748013 0.548910 0.664736 0.080 Uiso calc 1
C C27 0.80928(15) 0.7006(3) 0.76828(15) 0.0360(8) Uani d 1
H H27A 0.825268 0.647434 0.758496 0.043 Uiso calc 1
H H27B 0.839256 0.740221 0.772025 0.043 Uiso calc 1
C C28 0.7919(2) 0.8766(3) 0.7477(2) 0.0570(12) Uani d 1
H H28A 0.816139 0.909194 0.725009 0.085 Uiso calc 1
H H28B 0.813091 0.848815 0.776035 0.085 Uiso calc 1
H H28C 0.765018 0.912044 0.764740 0.085 Uiso calc 1
C C29 0.72115(14) 0.9290(2) 0.65305(17) 0.0365(8) Uani d 1
H H29A 0.747537 0.961391 0.674541 0.044 Uiso calc 1
H H29B 0.729240 0.936864 0.613909 0.044 Uiso calc 1
C C30 0.66279(19) 0.8080(3) 0.58775(19) 0.0493(11) Uani d 1
H H30A 0.624659 0.798613 0.596767 0.074 Uiso calc 1
H H30B 0.671955 0.777399 0.554805 0.074 Uiso calc 1
H H30C 0.668643 0.866048 0.581293 0.074 Uiso calc 1
C C31 0.60017(18) 0.5544(3) 0.67988(19) 0.0463(10) Uani d 1
H H31 0.619004 0.504205 0.681259 0.056 Uiso calc 1
C C32 0.54212(18) 0.6487(3) 0.69004(18) 0.0497(10) Uani d 1
H H32 0.510396 0.676546 0.701222 0.060 Uiso calc 1
C C33 0.78862(16) 0.7346(3) 0.86840(17) 0.0402(9) Uani d 1
H H33 0.813576 0.778073 0.872747 0.048 Uiso calc 1
C C34 0.72870(16) 0.6444(3) 0.88244(16) 0.0389(8) Uani d 1
H H34 0.702493 0.611988 0.900429 0.047 Uiso calc 1
C C35 0.62667(17) 0.9294(3) 0.69840(18) 0.0440(10) Uani d 1
H H35 0.631524 0.883893 0.721686 0.053 Uiso calc 1
C C36 0.59395(18) 1.0315(3) 0.6565(2) 0.0500(11) Uani d 1
H H36 0.569331 1.072516 0.645019 0.060 Uiso calc 1
C C37 0.55458(17) 0.3179(3) 0.6735(2) 0.0480(10) Uani d 1
C C38 0.76228(16) 0.0457(3) 0.48304(18) 0.0462(11) Uani d 1
C C39 0.5767(2) 0.8192(3) 0.80717(18) 0.0513(11) Uani d 1
Cd Cd1 0.500000 0.46514(2) 0.750000 0.03365(11) Uani d 1
Cd Cd2 0.750000 0.250000 0.500000 0.03159(10) Uani d 1
Cd Cd3 0.500000 0.96313(2) 0.750000 0.03274(10) Uani d 1
N N1 0.55407(18) 0.3653(3) 0.70891(18) 0.0625(11) Uani d 1
N N2 0.77578(19) 0.1138(3) 0.4773(2) 0.0630(11) Uani d 1
N N3 0.54146(18) 0.8663(3) 0.80572(19) 0.0647(12) Uani d 1
N N4 0.44300(14) 0.4751(2) 0.67056(14) 0.0402(8) Uani d 1
N N5 0.38745(16) 0.5313(2) 0.60568(15) 0.0509(10) Uani d 1
N N6 0.41074(12) 0.46130(18) 0.58640(13) 0.0324(7) Uani d 1
N N7 0.40385(13) 0.1185(2) 0.63085(14) 0.0390(7) Uani d 1
N N8 0.40809(16) 0.1794(3) 0.66952(16) 0.0523(9) Uani d 1
N N9 0.45725(14) 0.0677(3) 0.69526(15) 0.0463(8) Uani d 1
N N10 0.57050(12) 0.2010(2) 0.46350(14) 0.0359(7) Uani d 1
N N11 0.58090(16) 0.1337(3) 0.4967(2) 0.0691(13) Uani d 1
N N12 0.65629(13) 0.2123(2) 0.48966(15) 0.0414(8) Uani d 1
N N13 0.55328(14) 0.5699(2) 0.70553(14) 0.0447(8) Uani d 1
N N14 0.57960(16) 0.6830(3) 0.65786(16) 0.0512(9) Uani d 1
N N15 0.61669(13) 0.6207(2) 0.65182(13) 0.0385(7) Uani d 1
N N16 0.78090(12) 0.6929(2) 0.82189(13) 0.0321(6) Uani d 1
N N17 0.74200(14) 0.6332(2) 0.82966(13) 0.0395(7) Uani d 1
N N18 0.75616(13) 0.7064(2) 0.90802(13) 0.0377(7) Uani d 1
N N19 0.66475(12) 0.95885(19) 0.66436(13) 0.0336(7) Uani d 1
N N20 0.64412(15) 1.0253(2) 0.63667(18) 0.0519(10) Uani d 1
N N21 0.58076(13) 0.9738(2) 0.69467(15) 0.0422(8) Uani d 1
S S1 0.55570(7) 0.25171(9) 0.62197(7) 0.0730(4) Uani d 1
S S2 0.74398(5) -0.04994(9) 0.49242(6) 0.0617(3) Uani d 1
S S3 0.62792(7) 0.75311(10) 0.80879(7) 0.0760(4) Uani d 1
O O1 0.8874(3) 0.0732(4) 0.4268(3) 0.142(3) Uani d 1
H H1A 0.858(2) 0.090(7) 0.447(4) 0.213 Uiso d 1
H H1B 0.905(4) 0.115(4) 0.410(4) 0.213 Uiso d 1
O O2 0.6772(6) 0.9231(7) 0.8716(5) 0.185(5) Uani d 0.75
H H2A 0.666(8) 0.883(7) 0.849(5) 0.278 Uiso d 0.75
H H2B 0.696(6) 0.925(10) 0.903(4) 0.278 Uiso d 0.75

loop_
_atom_site_aniso_label
_atom_site_aniso_U_11
_atom_site_aniso_U_22
_atom_site_aniso_U_33
_atom_site_aniso_U_12
_atom_site_aniso_U_13
_atom_site_aniso_U_23
C1 0.0287(16) 0.0317(18) 0.0245(15) 0.0031(14) -0.0050(13) -0.0033(14)
C2 0.0248(16) 0.044(2) 0.0263(17) 0.0058(14) -0.0036(14) -0.0002(15)
C3 0.0260(16) 0.039(2) 0.0329(18) -0.0057(14) -0.0062(14) 0.0056(16)
C4 0.0249(15) 0.0335(19) 0.0368(18) 0.0040(14) -0.0090(14) -0.0032(15)
C5 0.0203(15) 0.0392(19) 0.0260(16) 0.0012(13) -0.0049(13) -0.0069(14)
C6 0.0265(15) 0.0332(18) 0.0264(16) -0.0021(14) -0.0058(13) -0.0022(14)
C7 0.0356(18) 0.0350(19) 0.0286(17) 0.0100(15) -0.0049(14) -0.0023(15)
C8 0.042(2) 0.041(2) 0.058(3) -0.0088(18) 0.0092(19) -0.001(2)
C9 0.0277(17) 0.048(2) 0.037(2) 0.0081(15) -0.0030(15) -0.0074(17)
C10 0.051(2) 0.034(2) 0.076(3) 0.0017(18) 0.002(2) -0.005(2)
C11 0.0321(18) 0.050(2) 0.040(2) -0.0088(17) -0.0092(16) 0.0121(18)
C12 0.037(2) 0.061(3) 0.045(2) 0.0127(19) 0.0143(18) 0.005(2)
C13 0.060(3) 0.048(3) 0.041(2) 0.022(2) -0.011(2) -0.0150(19)
C14 0.043(2) 0.038(2) 0.038(2) 0.0158(17) -0.0098(16) -0.0066(17)
C15 0.047(2) 0.068(3) 0.043(2) 0.012(2) -0.0047(19) -0.002(2)
C16 0.051(2) 0.049(2) 0.048(2) 0.007(2) -0.006(2) 0.006(2)
C17 0.031(2) 0.060(3) 0.098(4) 0.005(2) -0.006(2) 0.026(3)
C18 0.0326(19) 0.046(2) 0.043(2) 0.0007(17) 0.0027(16) 0.0108(18)
C19 0.0340(18) 0.0361(19) 0.0265(17) -0.0078(15) 0.0048(14) -0.0013(15)
C20 0.0387(18) 0.0294(18) 0.0288(17) -0.0014(15) 0.0072(14) -0.0002(14)
C21 0.0267(16) 0.0360(18) 0.0227(16) 0.0050(14) -0.0003(13) 0.0011(14)
C22 0.0290(16) 0.0342(18) 0.0272(16) 0.0005(14) 0.0016(13) -0.0053(15)
C23 0.0224(15) 0.0328(18) 0.0332(17) 0.0006(13) 0.0060(13) 0.0017(14)
C24 0.0261(16) 0.041(2) 0.0275(17) -0.0011(14) 0.0022(14) 0.0036(15)
C25 0.042(2) 0.043(2) 0.0314(18) -0.0097(17) 0.0030(16) -0.0028(16)
C26 0.076(3) 0.032(2) 0.052(3) 0.000(2) -0.009(2) -0.0001(19)
C27 0.0307(17) 0.047(2) 0.0303(18) 0.0070(16) 0.0014(15) -0.0007(16)
C28 0.076(3) 0.041(2) 0.053(3) -0.006(2) -0.024(2) -0.005(2)
C29 0.0259(16) 0.0348(19) 0.049(2) -0.0002(15) 0.0071(15) 0.0085(17)
C30 0.051(2) 0.053(3) 0.043(2) -0.010(2) -0.0143(19) 0.016(2)
C31 0.044(2) 0.044(2) 0.051(2) -0.0080(18) -0.0006(19) 0.0082(19)
C32 0.046(2) 0.059(3) 0.044(2) 0.004(2) 0.0073(19) 0.007(2)
C33 0.0372(19) 0.048(2) 0.035(2) -0.0096(17) -0.0021(16) -0.0033(17)
C34 0.0369(19) 0.045(2) 0.0353(19) -0.0047(17) 0.0038(16) -0.0002(17)
C35 0.041(2) 0.045(2) 0.046(2) 0.0086(18) 0.0143(18) 0.0183(19)
C36 0.040(2) 0.045(2) 0.065(3) 0.0150(18) 0.007(2) 0.022(2)
C37 0.038(2) 0.049(2) 0.057(3) 0.0124(19) 0.0056(19) 0.008(2)
C38 0.0321(19) 0.063(3) 0.044(2) 0.0141(19) 0.0011(17) -0.006(2)
C39 0.062(3) 0.051(3) 0.041(2) -0.008(2) -0.002(2) 0.015(2)
Cd1 0.03400(19) 0.0401(2) 0.02684(18) 0.000 -0.00257(14) 0.000
Cd2 0.02667(17) 0.0399(2) 0.02817(18) 0.00210(14) 0.00127(13) 0.00500(15)
Cd3 0.02751(18) 0.0395(2) 0.03127(18) 0.000 0.00140(13) 0.000
N1 0.066(3) 0.066(3) 0.056(2) 0.016(2) 0.000(2) -0.009(2)
N2 0.068(3) 0.044(2) 0.077(3) 0.007(2) 0.007(2) 0.000(2)
N3 0.059(2) 0.069(3) 0.066(3) 0.017(2) 0.006(2) 0.030(2)
N4 0.0429(17) 0.0442(19) 0.0331(16) 0.0089(15) -0.0125(14) -0.0065(15)
N5 0.064(2) 0.046(2) 0.0431(19) 0.0263(18) -0.0069(17) -0.0085(16)
N6 0.0353(15) 0.0286(15) 0.0331(16) 0.0107(12) -0.0023(13) -0.0050(12)
N7 0.0347(15) 0.0433(19) 0.0389(17) -0.0032(14) -0.0014(14) 0.0087(15)
N8 0.052(2) 0.058(2) 0.047(2) 0.0142(18) -0.0075(17) -0.0033(18)
N9 0.0428(18) 0.058(2) 0.0378(18) 0.0109(17) -0.0069(15) 0.0081(17)
N10 0.0256(15) 0.0398(17) 0.0424(18) 0.0047(13) 0.0029(13) 0.0008(14)
N11 0.042(2) 0.054(2) 0.111(4) 0.0047(19) -0.007(2) 0.024(3)
N12 0.0271(15) 0.051(2) 0.0462(19) -0.0015(14) -0.0021(14) 0.0103(16)
N13 0.0398(18) 0.056(2) 0.0387(18) -0.0072(16) 0.0014(14) 0.0081(16)
N14 0.053(2) 0.049(2) 0.051(2) -0.0014(17) 0.0050(17) 0.0092(18)
N15 0.0420(17) 0.0398(18) 0.0337(16) -0.0112(14) 0.0024(14) -0.0009(14)
N16 0.0261(14) 0.0401(17) 0.0302(15) 0.0030(12) -0.0042(12) 0.0023(13)
N17 0.0439(17) 0.0418(18) 0.0329(16) -0.0062(15) -0.0021(14) -0.0007(14)
N18 0.0376(16) 0.0463(19) 0.0292(15) -0.0051(14) -0.0021(13) -0.0070(14)
N19 0.0322(15) 0.0287(15) 0.0401(17) 0.0051(12) 0.0051(13) 0.0090(13)
N20 0.0427(19) 0.043(2) 0.070(3) 0.0112(16) 0.0108(18) 0.0237(19)
N21 0.0362(17) 0.045(2) 0.0454(19) 0.0089(15) 0.0094(14) 0.0111(16)
S1 0.0801(9) 0.0554(8) 0.0837(10) 0.0053(7) 0.0144(8) -0.0160(7)
S2 0.0522(6) 0.0599(7) 0.0729(8) -0.0090(5) -0.0032(6) 0.0040(6)
S3 0.0827(9) 0.0613(8) 0.0837(10) 0.0203(7) -0.0061(8) 0.0130(7)
O1 0.164(6) 0.100(4) 0.163(6) 0.020(4) 0.098(5) 0.031(4)
O2 0.237(12) 0.141(9) 0.176(10) -0.064(9) -0.112(9) 0.045(8)

loop_
_atom_type_symbol
_atom_type_description
_atom_type_scat_dispersion_real
_atom_type_scat_dispersion_imag
_atom_type_scat_source
C C 0.0181 0.0091 'International Tables Vol C Tables 4.2.6.8 and 6.1.1.4'
H H 0.0000 0.0000 'International Tables Vol C Tables 4.2.6.8 and 6.1.1.4'
Cd Cd 0.1185 4.6533 'International Tables Vol C Tables 4.2.6.8 and 6.1.1.4'
N N 0.0311 0.0180 'International Tables Vol C Tables 4.2.6.8 and 6.1.1.4'
O O 0.0492 0.0322 'International Tables Vol C Tables 4.2.6.8 and 6.1.1.4'
S S 0.3331 0.5567 'International Tables Vol C Tables 4.2.6.8 and 6.1.1.4'

loop_
_exptl_crystal_face_index_h
_exptl_crystal_face_index_k
_exptl_crystal_face_index_l
_exptl_crystal_face_perp_dist
8 -5 -11 0.0842
15 -1 6 0.1250
14 -1 7 0.1315
6 6 -11 0.0691
-9 4 11 0.0952
-6 -9 4 0.0702
-2 -7 -12 0.0960
0 -1 -16 0.0921
-2 10 1 0.0329
-14 0 -7 0.1885
-15 3 1 0.1546
-3 5 14 0.1125
-11 1 11 0.0689

loop_
_geom_angle_atom_site_label_1
_geom_angle_atom_site_label_2
_geom_angle_atom_site_label_3
_geom_angle_site_symmetry_1
_geom_angle_site_symmetry_3
_geom_angle
C2 C1 C7 . . 118.5(3)
C6 C1 C2 . . 120.8(3)
C6 C1 C7 . . 120.8(3)
C1 C2 C12 . . 119.8(4)
C3 C2 C1 . . 119.3(3)
C3 C2 C12 . . 121.0(4)
C2 C3 C4 . . 120.8(3)
C2 C3 C11 . . 119.5(3)
C4 C3 C11 . . 119.7(4)
C3 C4 C5 . . 119.1(3)
C3 C4 C10 . . 119.5(4)
C5 C4 C10 . . 121.4(3)
C4 C5 C9 . . 120.0(3)
C6 C5 C4 . . 120.7(3)
C6 C5 C9 . . 119.3(3)
C1 C6 C8 . . 119.9(3)
C5 C6 C1 . . 119.0(3)
C5 C6 C8 . . 121.1(3)
N6 C7 C1 . . 111.7(3)
N10 C9 C5 . . 113.9(3)
N7 C11 C3 . . 110.8(3)
N5 C13 N4 . . 114.4(4)
N4 C14 N6 . . 109.9(3)
N8 C15 N9 . . 114.2(4)
N7 C16 N9 . . 110.1(4)
N11 C17 N12 . . 114.9(4)
N12 C18 N10 . . 111.4(4)
C20 C19 C25 . . 119.5(3)
C24 C19 C20 . . 121.0(3)
C24 C19 C25 . . 119.4(3)
C19 C20 C26 . . 119.9(4)
C21 C20 C19 . . 118.9(3)
C21 C20 C26 . . 121.2(4)
C20 C21 C27 . . 119.6(3)
C22 C21 C20 . . 121.0(3)
C22 C21 C27 . . 119.4(3)
C21 C22 C23 . . 119.2(3)
C21 C22 C28 . . 120.5(3)
C23 C22 C28 . . 120.4(4)
C22 C23 C29 . . 121.2(3)
C24 C23 C22 . . 120.2(3)
C24 C23 C29 . . 118.5(3)
C19 C24 C23 . . 119.5(3)
C19 C24 C30 . . 121.0(4)
C23 C24 C30 . . 119.5(4)
N15 C25 C19 . . 110.3(3)
N16 C27 C21 . . 112.3(3)
N19 C29 C23 . . 111.8(3)
N13 C31 N15 . . 110.4(4)
N14 C32 N13 . . 114.9(4)
N16 C33 N18 . . 110.8(4)
N17 C34 N18 . . 114.6(4)
N21 C35 N19 . . 110.5(3)
N20 C36 N21 . . 114.8(4)
N1 C37 S1 . . 178.8(5)
N2 C38 S2 . . 178.7(5)
N3 C39 S3 . . 179.0(5)
N1 Cd1 N1 . 2_656 91.1(2)
N1 Cd1 N4 2_656 2_656 91.76(14)
N1 Cd1 N4 . . 91.76(14)
N1 Cd1 N4 . 2_656 93.75(14)
N1 Cd1 N4 2_656 . 93.75(14)
N1 Cd1 N13 . . 89.65(16)
N1 Cd1 N13 2_656 2_656 89.65(16)
N1 Cd1 N13 . 2_656 178.01(14)
N1 Cd1 N13 2_656 . 178.01(14)
N4 Cd1 N4 2_656 . 172.13(17)
N4 Cd1 N13 . 2_656 90.01(12)
N4 Cd1 N13 2_656 2_656 84.40(12)
N4 Cd1 N13 2_656 . 90.01(12)
N4 Cd1 N13 . . 84.40(12)
N13 Cd1 N13 . 2_656 89.62(19)
N2 Cd2 N2 . 7_656 180.0
N2 Cd2 N12 . 7_656 90.53(14)
N2 Cd2 N12 7_656 7_656 89.47(14)
N2 Cd2 N12 7_656 . 90.53(14)
N2 Cd2 N12 . . 89.47(14)
N12 Cd2 N12 . 7_656 180.0
N18 Cd2 N2 4_646 . 87.51(14)
N18 Cd2 N2 6_565 7_656 87.51(14)
N18 Cd2 N2 4_646 7_656 92.49(14)
N18 Cd2 N2 6_565 . 92.49(14)
N18 Cd2 N12 6_565 7_656 87.31(12)
N18 Cd2 N12 6_565 . 92.69(12)
N18 Cd2 N12 4_646 . 87.31(12)
N18 Cd2 N12 4_646 7_656 92.69(12)
N18 Cd2 N18 6_565 4_646 180.0
N3 Cd3 N3 2_656 . 93.7(3)
N3 Cd3 N9 2_656 1_565 88.54(17)
N3 Cd3 N9 . 1_565 177.60(16)
N3 Cd3 N9 . 2_666 88.54(17)
N3 Cd3 N9 2_656 2_666 177.60(16)
N3 Cd3 N21 2_656 2_656 91.10(13)
N3 Cd3 N21 . . 91.10(13)
N3 Cd3 N21 . 2_656 94.60(14)
N3 Cd3 N21 2_656 . 94.60(14)
N9 Cd3 N9 2_666 1_565 89.27(19)
N9 Cd3 N21 2_666 2_656 89.66(12)
N9 Cd3 N21 1_565 2_656 84.41(13)
N9 Cd3 N21 2_666 . 84.41(13)
N9 Cd3 N21 1_565 . 89.67(12)
N21 Cd3 N21 2_656 . 171.67(18)
C37 N1 Cd1 . . 142.8(4)
C38 N2 Cd2 . . 141.9(4)
C39 N3 Cd3 . . 142.8(4)
C13 N4 Cd1 . . 128.1(3)
C14 N4 C13 . . 102.9(3)
C14 N4 Cd1 . . 128.2(3)
C13 N5 N6 . . 102.7(3)
C14 N6 C7 . . 129.9(3)
C14 N6 N5 . . 110.0(3)
N5 N6 C7 . . 120.0(3)
C16 N7 C11 . . 129.1(4)
C16 N7 N8 . . 110.3(4)
N8 N7 C11 . . 120.5(3)
C15 N8 N7 . . 102.6(4)
C15 N9 Cd3 . 1_545 132.2(3)
C16 N9 C15 . . 102.8(4)
C16 N9 Cd3 . 1_545 123.6(3)
C18 N10 C9 . . 130.4(4)
C18 N10 N11 . . 108.3(3)
N11 N10 C9 . . 121.3(3)
C17 N11 N10 . . 102.1(4)
C17 N12 Cd2 . . 125.4(3)
C18 N12 C17 . . 103.1(3)
C18 N12 Cd2 . . 131.4(3)
C31 N13 C32 . . 102.7(4)
C31 N13 Cd1 . . 123.0(3)
C32 N13 Cd1 . . 133.1(3)
C32 N14 N15 . . 102.1(4)
C31 N15 C25 . . 129.5(4)
C31 N15 N14 . . 110.0(3)
N14 N15 C25 . . 120.5(3)
C33 N16 C27 . . 129.6(3)
C33 N16 N17 . . 109.8(3)
N17 N16 C27 . . 120.5(3)
C34 N17 N16 . . 102.0(3)
C33 N18 C34 . . 102.8(3)
C33 N18 Cd2 . 4_656 128.7(3)
C34 N18 Cd2 . 4_656 128.6(3)
C35 N19 C29 . . 130.2(3)
C35 N19 N20 . . 109.4(3)
N20 N19 C29 . . 120.4(3)
C36 N20 N19 . . 102.7(3)
C35 N21 C36 . . 102.5(3)
C35 N21 Cd3 . . 127.9(3)
C36 N21 Cd3 . . 129.1(3)

loop_
_geom_bond_atom_site_label_1
_geom_bond_atom_site_label_2
_geom_bond_site_symmetry_2
_geom_bond_distance
C1 C2 . 1.406(5)
C1 C6 . 1.402(5)
C1 C7 . 1.514(5)
C2 C3 . 1.389(5)
C2 C12 . 1.514(5)
C3 C4 . 1.404(5)
C3 C11 . 1.515(5)
C4 C5 . 1.405(5)
C4 C10 . 1.512(5)
C5 C6 . 1.398(5)
C5 C9 . 1.517(5)
C6 C8 . 1.515(5)
C7 N6 . 1.474(4)
C9 N10 . 1.471(5)
C11 N7 . 1.470(5)
C13 N4 . 1.347(5)
C13 N5 . 1.317(5)
C14 N4 . 1.326(5)
C14 N6 . 1.326(5)
C15 N8 . 1.313(6)
C15 N9 . 1.359(6)
C16 N7 . 1.318(6)
C16 N9 . 1.326(6)
C17 N11 . 1.317(6)
C17 N12 . 1.324(6)
C18 N10 . 1.318(5)
C18 N12 . 1.306(5)
C19 C20 . 1.404(5)
C19 C24 . 1.388(5)
C19 C25 . 1.518(5)
C20 C21 . 1.400(5)
C20 C26 . 1.506(5)
C21 C22 . 1.395(5)
C21 C27 . 1.530(5)
C22 C23 . 1.410(5)
C22 C28 . 1.509(5)
C23 C24 . 1.403(5)
C23 C29 . 1.508(5)
C24 C30 . 1.511(5)
C25 N15 . 1.474(5)
C27 N16 . 1.469(5)
C29 N19 . 1.473(4)
C31 N13 . 1.318(6)
C31 N15 . 1.327(5)
C32 N13 . 1.351(6)
C32 N14 . 1.317(6)
C33 N16 . 1.316(5)
C33 N18 . 1.319(5)
C34 N17 . 1.323(5)
C34 N18 . 1.347(5)
C35 N19 . 1.324(5)
C35 N21 . 1.323(5)
C36 N20 . 1.309(6)
C36 N21 . 1.347(5)
C37 N1 . 1.143(6)
C37 S1 . 1.635(5)
C38 N2 . 1.156(6)
C38 S2 . 1.621(5)
C39 N3 . 1.142(6)
C39 S3 . 1.633(5)
Cd1 N1 2_656 2.302(4)
Cd1 N1 . 2.302(4)
Cd1 N4 . 2.349(3)
Cd1 N4 2_656 2.349(3)
Cd1 N13 . 2.383(4)
Cd1 N13 2_656 2.383(3)
Cd2 N2 7_656 2.349(4)
Cd2 N2 . 2.349(4)
Cd2 N12 7_656 2.355(3)
Cd2 N12 . 2.355(3)
Cd2 N18 4_646 2.324(3)
Cd2 N18 6_565 2.324(3)
Cd3 N3 2_656 2.283(4)
Cd3 N3 . 2.283(4)
Cd3 N9 2_666 2.370(4)
Cd3 N9 1_565 2.370(3)
Cd3 N21 2_656 2.376(3)
Cd3 N21 . 2.376(3)
N5 N6 . 1.346(4)
N7 N8 . 1.356(5)
N10 N11 . 1.369(5)
N14 N15 . 1.355(5)
N16 N17 . 1.360(5)
N19 N20 . 1.354(4)

loop_
_geom_hbond_atom_site_label_D
_geom_hbond_atom_site_label_H
_geom_hbond_atom_site_label_A
_geom_hbond_site_symmetry_A
_geom_hbond_distance_DH
_geom_hbond_distance_HA
_geom_hbond_distance_DA
_geom_hbond_angle_DHA
_geom_hbond_publ_flag
O1 H1A N2 . 0.904(19) 2.16(3) 3.038(7) 164(9) yes
O1 H1B S1 7_656 0.891(19) 2.48(2) 3.356(6) 169(10) yes
O2 H2A S3 . 0.89(2) 2.48(3) 3.344(10) 164(12) yes
O2 H2B N2 6_566 0.89(2) 2.68(4) 3.518(11) 158(10) yes

loop_
_geom_torsion_atom_site_label_1
_geom_torsion_atom_site_label_2
_geom_torsion_atom_site_label_3
_geom_torsion_atom_site_label_4
_geom_torsion_site_symmetry_4
_geom_torsion
C1 C2 C3 C4 . -5.8(5)
C1 C2 C3 C11 . 171.5(3)
C1 C7 N6 C14 . 15.4(6)
C1 C7 N6 N5 . -164.0(3)
C2 C1 C6 C5 . 4.2(5)
C2 C1 C6 C8 . -174.8(3)
C2 C1 C7 N6 . 71.2(4)
C2 C3 C4 C5 . 5.4(5)
C2 C3 C4 C10 . -173.4(4)
C2 C3 C11 N7 . -91.2(4)
C3 C4 C5 C6 . -0.1(5)
C3 C4 C5 C9 . -178.5(3)
C3 C11 N7 C16 . -111.6(5)
C3 C11 N7 N8 . 65.7(5)
C4 C3 C11 N7 . 86.1(4)
C4 C5 C6 C1 . -4.6(5)
C4 C5 C6 C8 . 174.4(3)
C4 C5 C9 N10 . -86.9(4)
C5 C9 N10 C18 . -107.5(5)
C5 C9 N10 N11 . 70.0(5)
C6 C1 C2 C3 . 0.9(5)
C6 C1 C2 C12 . -179.8(3)
C6 C1 C7 N6 . -108.6(4)
C6 C5 C9 N10 . 94.8(4)
C7 C1 C2 C3 . -178.9(3)
C7 C1 C2 C12 . 0.4(5)
C7 C1 C6 C5 . -176.0(3)
C7 C1 C6 C8 . 5.0(5)
C9 C5 C6 C1 . 173.8(3)
C9 C5 C6 C8 . -7.3(5)
C9 N10 N11 C17 . 179.5(4)
C10 C4 C5 C6 . 178.6(4)
C10 C4 C5 C9 . 0.3(5)
C11 C3 C4 C5 . -171.9(3)
C11 C3 C4 C10 . 9.3(5)
C11 N7 N8 C15 . -177.5(4)
C12 C2 C3 C4 . 174.9(3)
C12 C2 C3 C11 . -7.8(5)
C13 N5 N6 C7 . 178.4(4)
C13 N5 N6 C14 . -1.1(5)
C16 N7 N8 C15 . 0.3(5)
C18 N10 N11 C17 . -2.5(6)
C19 C20 C21 C22 . -0.6(5)
C19 C20 C21 C27 . 178.1(3)
C19 C25 N15 C31 . -111.5(5)
C19 C25 N15 N14 . 66.2(5)
C20 C19 C24 C23 . -4.3(5)
C20 C19 C24 C30 . 175.2(4)
C20 C19 C25 N15 . 85.4(4)
C20 C21 C22 C23 . -3.0(5)
C20 C21 C22 C28 . 177.7(4)
C20 C21 C27 N16 . -90.1(4)
C21 C22 C23 C24 . 3.0(5)
C21 C22 C23 C29 . -175.9(3)
C21 C27 N16 C33 . -116.0(4)
C21 C27 N16 N17 . 67.5(4)
C22 C21 C27 N16 . 88.6(4)
C22 C23 C24 C19 . 0.7(5)
C22 C23 C24 C30 . -178.9(3)
C22 C23 C29 N19 . -113.1(4)
C23 C29 N19 C35 . 22.4(6)
C23 C29 N19 N20 . -155.7(4)
C24 C19 C20 C21 . 4.3(5)
C24 C19 C20 C26 . -175.5(4)
C24 C19 C25 N15 . -89.7(4)
C24 C23 C29 N19 . 67.9(4)
C25 C19 C20 C21 . -170.8(3)
C25 C19 C20 C26 . 9.4(5)
C25 C19 C24 C23 . 170.7(3)
C25 C19 C24 C30 . -9.7(5)
C26 C20 C21 C22 . 179.3(4)
C26 C20 C21 C27 . -2.0(5)
C27 C21 C22 C23 . 178.3(3)
C27 C21 C22 C28 . -1.0(5)
C27 N16 N17 C34 . 177.3(3)
C28 C22 C23 C24 . -177.8(4)
C28 C22 C23 C29 . 3.3(5)
C29 C23 C24 C19 . 179.6(3)
C29 C23 C24 C30 . 0.0(5)
C29 N19 N20 C36 . 178.5(4)
C32 N14 N15 C25 . -178.3(3)
C32 N14 N15 C31 . -0.2(5)
C33 N16 N17 C34 . 0.2(4)
C35 N19 N20 C36 . 0.1(5)
N4 C13 N5 N6 . 0.7(6)
N4 C14 N6 C7 . -178.2(4)
N4 C14 N6 N5 . 1.2(5)
N5 C13 N4 C14 . 0.0(6)
N5 C13 N4 Cd1 . 170.4(3)
N6 C14 N4 C13 . -0.8(5)
N6 C14 N4 Cd1 . -171.1(3)
N7 C16 N9 C15 . 0.3(5)
N7 C16 N9 Cd3 1_545 168.1(3)
N8 C15 N9 C16 . -0.1(6)
N8 C15 N9 Cd3 1_545 -166.4(3)
N9 C15 N8 N7 . -0.1(5)
N9 C16 N7 C11 . 177.1(4)
N9 C16 N7 N8 . -0.4(5)
N10 C18 N12 C17 . -2.7(5)
N10 C18 N12 Cd2 . 174.4(3)
N11 C17 N12 C18 . 1.1(7)
N11 C17 N12 Cd2 . -176.3(4)
N12 C17 N11 N10 . 0.9(7)
N12 C18 N10 C9 . -178.8(4)
N12 C18 N10 N11 . 3.4(5)
N13 C31 N15 C25 . 177.0(4)
N13 C31 N15 N14 . -0.8(5)
N13 C32 N14 N15 . 1.1(5)
N14 C32 N13 C31 . -1.6(5)
N14 C32 N13 Cd1 . -169.1(3)
N15 C31 N13 C32 . 1.4(5)
N15 C31 N13 Cd1 . 170.5(3)
N16 C33 N18 C34 . 0.6(5)
N16 C33 N18 Cd2 4_656 178.7(3)
N17 C34 N18 C33 . -0.4(5)
N17 C34 N18 Cd2 4_656 -178.6(3)
N18 C33 N16 C27 . -177.3(3)
N18 C33 N16 N17 . -0.5(5)
N18 C34 N17 N16 . 0.1(5)
N19 C35 N21 C36 . -0.1(5)
N19 C35 N21 Cd3 . -173.6(3)
N20 C36 N21 C35 . 0.2(6)
N20 C36 N21 Cd3 . 173.5(3)
N21 C35 N19 C29 . -178.2(4)
N21 C35 N19 N20 . 0.0(5)
N21 C36 N20 N19 . -0.2(6)

_cod_database_fobs_code 2021690
